data_4511756
loop_
_publ_author_name
'St\"oger, Berthold'
'Du\<sek, Michal'

_publ_section_title
;
 Complex Polymorphism and Polytypism of Potassium Metaarsenate, KAsO3
;
_journal_issue 9
_journal_name_full 'Crystal Growth &amp; Design'
_journal_page_first 4640
_journal_paper_doi 10.1021/cg500733w
_journal_volume 14
_journal_year 2014
_chemical_formula_sum 'As K O3'
_chemical_formula_weight 162
_space_group_IT_number 2
_symmetry_cell_setting triclinic
_symmetry_Int_Tables_number 2
_symmetry_space_group_name_Hall '-P 1 (-1/2*x+1/2*z,-y,1/2*x+1/2*z)'
_symmetry_space_group_name_H-M 'B -1'
_cell_angle_alpha 105.74(3)
_cell_angle_beta 90.00(4)
_cell_angle_gamma 103.69(4)
_cell_formula_units_Z 12
_cell_length_a 9.192(4)
_cell_length_b 10.285(4)
_cell_length_c 11.992(3)
_cell_measurement_temperature 573
_cell_volume 1057.7(7)
_computing_cell_refinement 'Crysalis Pro (Oxford Diffraction, 2008)'
_computing_data_collection 'Crysalis Pro (Oxford Diffraction, 2008)'
_computing_data_reduction 'Crysalis Red (Oxford Diffraction, 2008)'
_computing_molecular_graphics 'ATOMS (Dowty, 2006)'
_computing_structure_refinement 'JANA2006 (Pet\<r\'i\<cek, et al., 2006)'
_computing_structure_solution 'SUPERFLIP (Palatinus & Chapuis, 2007)'
_diffrn_ambient_temperature 573
_diffrn_measured_fraction_theta_full 0.98
_diffrn_measured_fraction_theta_max 0.89
_diffrn_measurement_device 'four-cycle diffractometer'
_diffrn_measurement_device_type 'Oxford Diffraction CCD'
_diffrn_radiation_monochromator graphite
_diffrn_radiation_probe x-ray
_diffrn_radiation_source 'X-ray tube'
_diffrn_radiation_type 'Mo K\a'
_diffrn_radiation_wavelength 0.7107
_diffrn_reflns_av_R_equivalents 0.1386
_diffrn_reflns_av_sigmaI/netI 0.1577
_diffrn_reflns_limit_h_max 11
_diffrn_reflns_limit_h_min -11
_diffrn_reflns_limit_k_max 12
_diffrn_reflns_limit_k_min -12
_diffrn_reflns_limit_l_max 15
_diffrn_reflns_limit_l_min -15
_diffrn_reflns_number 5605
_diffrn_reflns_theta_full 26.98
_diffrn_reflns_theta_max 28.37
_diffrn_reflns_theta_min 2.12
_exptl_absorpt_coefficient_mu 10.628
_exptl_absorpt_correction_T_max 0.53
_exptl_absorpt_correction_T_min 0.20
_exptl_absorpt_correction_type multi-scan
_exptl_absorpt_process_details 'CrysAlis PRO'
_exptl_crystal_colour 'clear colourless'
_exptl_crystal_density_diffrn 3.0513
_exptl_crystal_description plate
_exptl_crystal_F_000 912
_exptl_crystal_size_max 0.16
_exptl_crystal_size_mid 0.14
_exptl_crystal_size_min 0.06
_refine_diff_density_max 2.20
_refine_diff_density_min -1.57
_refine_ls_extinction_method none
_refine_ls_goodness_of_fit_gt 3.31
_refine_ls_goodness_of_fit_ref 2.01
_refine_ls_number_constraints 0
_refine_ls_number_parameters 136
_refine_ls_number_reflns 2348
_refine_ls_number_restraints 12
_refine_ls_R_factor_all 0.2063
_refine_ls_R_factor_gt 0.1203
_refine_ls_shift/su_max 0.0304
_refine_ls_shift/su_mean 0.0041
_refine_ls_structure_factor_coef F
_refine_ls_weighting_details w=1/(\s^2^(F)+0.0001F^2^)
_refine_ls_weighting_scheme sigma
_refine_ls_wR_factor_gt 0.1492
_refine_ls_wR_factor_ref 0.1622
_reflns_number_gt 800
_reflns_number_total 2348
_reflns_threshold_expression I>3\s(I)
_cod_data_source_file cg500733w_si_001.cif
_cod_data_source_block beta_kaso3_573K
_cod_depositor_comments
;
The following automatic conversions were performed:

'_diffrn_radiation_probe' value 'X-ray' changed to 'x-ray' according
to
/usr/data/users/saulius/crontab/automatic-downloads/rss-feeds/ACS/lib/dictionaries/cif_core.dic
dictionary named 'cif_core.dic' version 2.4.2 from 2011-04-26.

Automatic conversion script
Id: cif_fix_values 2281 2013-09-26 08:29:07Z andrius 

 Adding full bibliography for 4511752--4511758.cif.

The following automatic conversions were performed:

data name '_atom_site_site_symmetry_mutiplicity' was replaced with
'_atom_site_site_symmetry_multiplicity' as specified in the
replacement file 'data/replacement-values/replacement_tags.lst'.

Automatic conversion script
Id: cif_correct_tags 9268 2022-04-12 08:56:07Z antanas 
;
_cod_original_sg_symbol_Hall -B1
_cod_original_sg_symbol_H-M B-1
_cod_original_formula_sum 'As1 K1 O3'
_cod_database_code 4511756

loop_
_symmetry_equiv_pos_site_id
_symmetry_equiv_pos_as_xyz
1 x,y,z
2 -x,-y,-z
3 x+1/2,y,z+1/2
4 -x+1/2,-y,-z+1/2

loop_
_atom_site_label
_atom_site_type_symbol
_atom_site_fract_x
_atom_site_fract_y
_atom_site_fract_z
_atom_site_adp_type
_atom_site_U_iso_or_equiv
_atom_site_site_symmetry_multiplicity
_atom_site_occupancy
_atom_site_calc_flag
As1b As 0.7480(3) -0.7960(3) 0.7224(3) Uani 0.0589(14) 4 1 d
As2 As 0.9987(3) -0.5233(3) 0.7316(2) Uani 0.0579(13) 4 1 d
As1a As 1.0893(3) -0.7976(4) 0.7297(3) Uani 0.0613(14) 4 1 d
K2 K 0.3997(8) -0.8408(9) 0.5054(6) Uani 0.078(4) 4 1 d
K1 K 0.7614(8) -0.4988(8) 0.9955(6) Uani 0.074(3) 4 1 d
O1b O 0.722(3) -0.764(3) 0.8599(6) Uani 0.133(17) 4 1 d
O2b O 0.621(2) -0.885(2) 0.6191(17) Uani 0.129(16) 4 1 d
O4b O 0.8218(9) -0.6395(10) 0.6863(14) Uani 0.071(9) 4 1 d
O3 O 0.8987(4) -0.8739(10) 0.6843(15) Uani 0.085(11) 4 1 d
O5 O 1.010(2) -0.451(2) 0.8702(4) Uani 0.079(11) 4 1 d
O6 O 1.013(2) -0.440(2) 0.6334(15) Uani 0.084(11) 4 1 d
O4a O 1.1123(13) -0.6418(9) 0.6897(12) Uani 0.063(9) 4 1 d
O1a O 1.121(2) -0.764(2) 0.8688(4) Uani 0.092(12) 4 1 d
O2a O 1.171(2) -0.8936(19) 0.6329(15) Uani 0.091(11) 4 1 d
K3 K 0.4101(11) -0.8281(10) 0.8926(10) Uani 0.119(5) 4 1 d

loop_
_atom_site_aniso_label
_atom_site_aniso_type_symbol
_atom_site_aniso_U_11
_atom_site_aniso_U_22
_atom_site_aniso_U_33
_atom_site_aniso_U_12
_atom_site_aniso_U_13
_atom_site_aniso_U_23
As1b As 0.0441(18) 0.076(2) 0.0615(19) 0.0194(17) -0.0009(15) 0.0241(17)
As2 As 0.0528(19) 0.074(2) 0.0563(18) 0.0227(17) 0.0132(15) 0.0278(17)
As1a As 0.0448(19) 0.083(2) 0.0634(19) 0.0262(18) 0.0197(15) 0.0236(18)
K2 K 0.059(5) 0.130(7) 0.067(4) 0.042(5) 0.026(4) 0.049(5)
K1 K 0.054(4) 0.105(6) 0.064(4) 0.025(4) 0.004(4) 0.020(4)
O1b O 0.22(3) 0.15(2) 0.071(15) 0.15(3) 0.013(19) 0.020(16)
O2b O 0.20(3) 0.12(2) 0.077(16) 0.06(2) -0.039(19) 0.034(16)
O4b O 0.056(14) 0.050(12) 0.095(15) 0.024(11) -0.009(12) -0.007(11)
O3 O 0.057(15) 0.093(17) 0.104(17) 0.016(13) 0.007(13) 0.027(15)
O5 O 0.073(15) 0.15(2) 0.041(10) 0.064(16) 0.014(10) 0.043(13)
O6 O 0.065(15) 0.118(19) 0.078(14) 0.021(14) 0.012(12) 0.047(14)
O4a O 0.091(16) 0.061(12) 0.056(11) 0.045(12) 0.008(11) 0.026(10)
O1a O 0.060(15) 0.108(19) 0.106(18) 0.013(14) 0.025(14) 0.037(16)
O2a O 0.085(18) 0.069(15) 0.106(18) 0.024(14) 0.036(15) -0.002(13)
K3 K 0.089(7) 0.091(7) 0.187(10) 0.016(6) 0.006(7) 0.058(7)

loop_
_atom_type_symbol
_atom_type_scat_dispersion_real
_atom_type_scat_dispersion_imag
_atom_type_scat_source
As 0.0499 2.0058 'International Tables Vol C tables 4.2.6.8 and 6.1.1.1'
K 0.2009 0.2494 'International Tables Vol C tables 4.2.6.8 and 6.1.1.1'
O 0.0106 0.0060 'International Tables Vol C tables 4.2.6.8 and 6.1.1.1'

loop_
_geom_angle_atom_site_label_1
_geom_angle_atom_site_label_2
_geom_angle_atom_site_label_3
_geom_angle
O1b As1b O2b 125.1(12)
O1b As1b O4b 110.1(11)
O1b As1b O3 112.7(13)
O2b As1b O4b 104.4(9)
O2b As1b O3 102.7(9)
O4b As1b O3 98.3(5)
O4b As2 O5 110.4(8)
O4b As2 O6 99.8(9)
O4b As2 O4a 99.0(5)
O5 As2 O6 124.8(10)
O5 As2 O4a 113.6(9)
O6 As2 O4a 105.4(9)
O3 As1a O4a 99.8(6)
O3 As1a O1a 112.5(9)
O3 As1a O2a 101.7(8)
O4a As1a O1a 110.3(10)
O4a As1a O2a 104.7(9)
O1a As1a O2a 124.7(12)

loop_
_geom_bond_atom_site_label_1
_geom_bond_atom_site_label_2
_geom_bond_site_symmetry_2
_geom_bond_distance
As1b O1b . 1.620(10)
As1b O2b . 1.620(19)
As1b O4b . 1.760(13)
As1b O3 . 1.760(8)
As2 O4b . 1.760(9)
As2 O5 . 1.620(6)
As2 O6 . 1.62(2)
As2 O4a . 1.760(12)
As1a O3 . 1.760(6)
As1a O4a . 1.760(13)
As1a O1a . 1.620(7)
As1a O2a . 1.620(19)
K2 O1b 3_454 2.77(3)
K2 O2b . 2.64(3)
K2 O2b 2_636 2.77(2)
K2 O5 4_646 2.881(19)
K2 O1a 3_454 2.719(18)
K2 O2a 1_455 2.64(2)
K1 O1b . 2.71(3)
K1 O4b 4_646 3.092(18)
K1 O5 . 2.753(18)
K1 O5 2_747 2.87(2)
K1 O6 3_455 2.90(2)
K1 O6 4_646 2.81(2)
K1 O4a 3_455 3.221(16)
K1 O1a 2_747 2.71(2)
K3 O1b . 2.84(3)
K3 O6 4_646 2.79(3)
K3 O1a 1_455 2.92(3)
K3 O2a 4_636 2.71(2)
